data_9010023
loop_
_publ_author_name
'Mellini, M.'
'Merlino, S.'
'Pasero, M.'

_publ_section_title
;
 X-ray and HRTEM structure analysis of orientite
;
_journal_name_full 'American Mineralogist'
_journal_page_first 176
_journal_page_last 187
_journal_volume 71
_journal_year 1986
_chemical_formula_sum 'Ca4 H3.25 Mn6.64 O32 Si8'
_chemical_name_mineral Orientite
_space_group_IT_number 25
_symmetry_space_group_name_Hall 'P -2 2'
_symmetry_space_group_name_H-M 'P 2 m m'
_cell_angle_alpha 90
_cell_angle_beta 90
_cell_angle_gamma 90
_cell_formula_units_Z 2
_cell_length_a 9.044
_cell_length_b 6.091
_cell_length_c 19.031
_cell_volume 1048.361
_cod_data_source_file 01005.cif
_cod_data_source_block global
_cod_original_formula_sum 'Ca4 Mn6.64 Si8 O32 H3.25'
_cod_database_code 9010023

loop_
_symmetry_equiv_pos_as_xyz
x,y,z
x,y,-z
x,-y,z
x,-y,-z

loop_
_atom_site_label
_atom_site_fract_x
_atom_site_fract_y
_atom_site_fract_z
_atom_site_occupancy
_atom_site_U_iso_or_equiv
_atom_site_type_symbol
_atom_site_attached_hydrogens
Ca1 0.28760 0.50000 0.16080 1.00000 0.00494 Ca 0
Ca2 0.81360 0.00000 0.15690 1.00000 0.00950 Ca 0
Ca3 0.70930 0.50000 0.65710 1.00000 0.01748 Ca 0
Ca4 0.18360 0.00000 0.65780 1.00000 0.00456 Ca 0
Mn1 0.25600 0.25110 0.00180 1.00000 0.00241 Mn 0
Mn2 0.55070 0.24880 0.25000 0.84000 0.00076 Mn 0
Mn3 0.75110 0.25910 -0.00280 1.00000 0.00595 Mn 0
Si1 -0.02560 0.50000 0.09340 1.00000 0.01418 Si 0
Si2 0.47630 0.00000 0.10060 1.00000 0.00076 Si 0
Si3 -0.10260 0.50000 0.25000 0.84000 0.00076 Si 0
Si4 0.19490 0.00000 0.25000 0.84000 0.00469 Si 0
Si5 0.04540 0.50000 0.59630 1.00000 0.00076 Si 0
Si6 0.52580 0.00000 0.59710 1.00000 0.00317 Si 0
Si7 0.11970 0.50000 0.75000 1.00000 0.00532 Si 0
Si8 0.60290 0.00000 0.75000 0.68000 0.05547 Si 0
Mn2A 0.06910 0.22950 0.25000 0.16000 0.01786 Mn 0
Si3A 0.39290 0.00000 0.25000 0.16000 0.00076 Si 0
Si4A 0.69360 0.50000 0.25000 0.16000 0.00076 Si 0
Mn2B 0.46150 0.25340 0.75000 0.32000 0.00621 Mn 0
Si4B 0.79560 0.00000 0.75000 0.32000 0.01267 Si 0
O1 0.37880 0.21430 0.07910 1.00000 0.00785 O 0
O2 0.86910 0.28860 0.07810 1.00000 0.00380 O 0
O3 0.13940 0.50000 0.06160 1.00000 0.01583 O 0
O4 0.63010 0.00000 0.05790 1.00000 0.00076 O 0
O5 0.29320 0.23830 0.25000 1.00000 0.02077 O 0
O6 0.79100 0.28400 0.25000 1.00000 0.00937 O 0
O7 0.55990 0.00000 0.17790 1.00000 0.00456 O 0
O8 0.01100 0.50000 0.18100 1.00000 0.01292 O 0
O-H9 0.06940 0.00000 0.17990 1.00000 0.02052 O 1
O-H10 0.13010 0.00000 0.02470 1.00000 0.00709 O 1
O11 0.64090 0.50000 0.02920 1.00000 0.00076 O 0
O-H12 0.52840 0.50000 0.18060 1.00000 0.02710 O 1
O13 0.62700 0.21370 0.58770 1.00000 0.00241 O 0
O14 0.12890 0.26150 0.58070 1.00000 0.01355 O 0
O15 -0.11650 0.50000 0.56040 1.00000 0.01368 O 0
O16 0.37780 0.00000 0.55150 1.00000 0.00532 O 0
O17 0.19540 0.25370 0.75000 1.00000 0.01178 O 0
O18 0.48130 0.00000 0.68340 1.00000 0.00076 O 0
O19 0.00600 0.50000 0.67680 1.00000 0.00507 O 0
O-H20 0.86170 0.00000 0.54100 1.00000 0.00076 O 1
O-H21 0.37730 0.50000 0.52680 1.00000 0.01393 O 1
O22 0.70540 0.21040 0.75000 1.00000 0.00063 O 0
O-H23 -0.07820 0.00000 0.67990 1.00000 0.02546 O 1
O-H24 0.43000 0.50000 0.67710 1.00000 0.00912 O 1

loop_
_cod_changelog_entry_id
_cod_changelog_entry_author
_cod_changelog_entry_date
_cod_changelog_entry_text
1
;cod-tools version 3.8.0
Id: cif_guess_AMCSD_atom_types 9581 2023-05-17 12:35:41Z saulius
;
2023-05-18T11:40:41+03:00
;Derived atom types and hydrogen counts
from atom names that follow the AMCSD naming convention
(Wat == water, O-H == hydroxyl).
;

_cod_duplicate_entry 9000985
